data_2104450
loop_
_publ_author_name
'Posse, Jose Maria'
'Grzechnik, Andrzej'
'Friese, Karen'

_publ_section_title
;
 Ternary fluorides Ba<i>M</i>F~4~ (<i>M</i> = Zn, Mg and Mn) at low
 temperatures
;
_journal_coeditor_code SN5085
_journal_issue 5
_journal_name_full 'Acta Crystallographica Section B'
_journal_page_first 576
_journal_page_last 586
_journal_paper_doi 10.1107/S0108768109027177
_journal_volume 65
_journal_year 2009
_chemical_formula_sum 'Ba F4 Mn'
_chemical_formula_weight 268.3
_chemical_name_systematic ' ?'
_space_group_ssg_name X21(000)0
_symmetry_cell_setting monoclinic
_cell_angle_alpha 90
_cell_angle_beta 90
_cell_angle_gamma 90.0849(2)
_cell_formula_units_Z 4
_cell_length_a 4.198431(14)
_cell_length_b 15.05570(6)
_cell_length_c 6.00030(3)
_cell_measurement_temperature 10
_cell_modulation_dimension 1
_cell_volume 379.280(3)
_computing_publication_material 'Jana2006 (Petricek, Dusek & Palatinus, 2006)'
_computing_structure_refinement 'Jana2006 (Petricek, Dusek & Palatinus, 2006)'
_diffrn_ambient_temperature 10
_diffrn_measurement_device_type ID31
_diffrn_radiation_type synchrotron
_diffrn_radiation_wavelength 0.3995
_exptl_absorpt_coefficient_mu 2.825
_exptl_absorpt_correction_type cylinder
_exptl_absorpt_process_details '(Jana2000; Petricek, Dusek & Palatinus, 2000)'
_exptl_crystal_density_diffrn 4.6966
_exptl_crystal_F_000 468
_pd_block_diffractogram_id BaMnF410K
_pd_char_colour white
_pd_instr_location
;
ESRF
ID31 Beamline
Grenoble
;
_pd_meas_2theta_range_inc 0.002
_pd_meas_2theta_range_max 30.968
_pd_meas_2theta_range_min 1.002
_pd_meas_number_of_points 14984
_pd_proc_2theta_range_inc 0.002
_pd_proc_2theta_range_max 22.998
_pd_proc_2theta_range_min 2.002
_pd_proc_ls_background_function 'Manual background'
_pd_proc_ls_pref_orient_corr 'March & Dollase'
_pd_proc_ls_profile_function Pseudo-Voigt
_pd_proc_ls_prof_R_factor 0.1116
_pd_proc_ls_prof_wR_expected 0.1113
_pd_proc_ls_prof_wR_factor 0.1693
_pd_spec_mounting 'spinning quartz capillary'
_pd_spec_mount_mode transmission
_pd_spec_shape cylindrical
_refine_ls_number_constraints 1
_refine_ls_number_parameters 51
_refine_ls_number_restraints 0
_refine_ls_R_factor_all 0.0577
_refine_ls_R_factor_gt 0.0501
_refine_ls_shift/su_max 0.0248
_refine_ls_shift/su_mean 0.0014
_refine_ls_weighting_scheme sigma
_refine_ls_wR_factor_gt 0.3871
_refine_ls_wR_factor_ref 0.3872
_cod_data_source_file sn5085.cif
_cod_data_source_block BaMnF410K2
_cod_original_cell_volume 379.281(3)
_cod_original_formula_sum 'Ba1 F4 Mn1'
_cod_database_code 2104450

loop_
_space_group_symop_ssg_id
_space_group_symop_ssg_operation_algebraic
1 x1,x2,x3,x4
2 -x1,-x2,x3+1/2,-x1-x2+x4
3 x1+1/2,x2+1/2,x3,x4+1/2
4 -x1+1/2,-x2+1/2,x3+1/2,-x1-x2+x4+1/2

loop_
_atom_site_type_symbol
_atom_site_label
_atom_site_fract_x
_atom_site_fract_y
_atom_site_fract_z
_atom_site_U_iso_or_equiv
_atom_site_adp_type
_atom_site_calc_flag
_atom_site_refinement_flags
_atom_site_occupancy
_atom_site_disorder_assembly
_atom_site_disorder_group
Ba Ba 0.5002(3) 0.34492(6) 0.4543(4) 0.0123(3) Uiso d . 1 . .
Mn Mn 0.0006(7) 0.41629(12) 0 0.0080(7) Uiso d . 1 . .
F F3 -0.003(3) 0.4628(4) 0.3369(10) 0.0035(12) Uiso d . 1 . .
F F1 0.000(3) 0.3369(5) 0.7187(13) 0.0035(12) Uiso d . 1 . .
F F2 0.000(3) 0.2997(5) 0.2000(14) 0.0035(12) Uiso d . 1 . .
F F4 0.501(2) 0.4204(4) 0.0204(15) 0.0035(12) Uiso d . 1 . .

loop_
_atom_site_aniso_label
_atom_site_aniso_U_11
_atom_site_aniso_U_22
_atom_site_aniso_U_33
_atom_site_aniso_U_12
_atom_site_aniso_U_13
_atom_site_aniso_U_23
_atom_site_aniso_type_symbol
? ? ? ? ? ? ? ?

loop_
_atom_site_displace_Fourier_atom_site_label
_atom_site_displace_Fourier_axis
_atom_site_displace_Fourier_wave_vector_seq_id
_atom_site_displace_Fourier_param_cos
_atom_site_displace_Fourier_param_sin
Ba x 1 0 0
Ba y 1 0.0021(8) -0.01229(16)
Ba z 1 0.0068(12) -0.0192(5)
Mn x 1 0 0
Mn y 1 0 0.0015(4)
Mn z 1 0 0
F3 x 1 0.046(3) 0
F3 y 1 -0.0053(11) 0.0072(10)
F3 z 1 0.006(3) 0
F1 x 1 0.003(4) 0
F1 y 1 -0.0075(12) 0
F1 z 1 0 0
F2 x 1 -0.058(3) 0
F2 y 1 0 0
F2 z 1 0.023(3) 0.007(3)
F4 x 1 0.021(4) 0
F4 y 1 -0.0084(18) -0.0228(10)
F4 z 1 -0.034(2) -0.004(3)

loop_
_atom_site_displace_special_func_atom_site_label
_atom_site_displace_special_func_sawtooth_ax
_atom_site_displace_special_func_sawtooth_ay
_atom_site_displace_special_func_sawtooth_az
_atom_site_displace_special_func_sawtooth_c
_atom_site_displace_special_func_sawtooth_w
? ? ? ? ? ?

loop_
_atom_site_Fourier_wave_vector_seq_id
_atom_site_Fourier_wave_vector_x
_atom_site_Fourier_wave_vector_z
1 0.50000 0.39462

loop_
_atom_site_occ_Fourier_atom_site_label
_atom_site_occ_Fourier_wave_vector_seq_id
_atom_site_occ_Fourier_param_cos
_atom_site_occ_Fourier_param_sin
? ? ? ?

loop_
_atom_site_occ_special_func_atom_site_label
_atom_site_occ_special_func_crenel_c
_atom_site_occ_special_func_crenel_w
? ? ?

loop_
_atom_site_U_Fourier_atom_site_label
_atom_site_U_Fourier_tens_elem
_atom_site_U_Fourier_wave_vector_seq_id
_atom_site_U_Fourier_param_cos
_atom_site_U_Fourier_param_sin
? ? ? ? ?

loop_
_atom_type_symbol
_atom_type_scat_dispersion_real
_atom_type_scat_dispersion_imag
_atom_type_scat_source
Ba -1.454 0.826 'International Tables Vol C tables 4.2.6.8 and 6.1.1.1'
Mn 0.171 0.247 'International Tables Vol C tables 4.2.6.8 and 6.1.1.1'
F 0.003 0.003 'International Tables Vol C tables 4.2.6.8 and 6.1.1.1'

loop_
_cell_wave_vector_seq_id
_cell_wave_vector_x
_cell_wave_vector_y
_cell_wave_vector_z
1 0.50000 0.50000 0.39462

loop_
_geom_angle_atom_site_label_1
_geom_angle_atom_site_label_2
_geom_angle_atom_site_label_3
_geom_angle_site_symmetry_1
_geom_angle_site_symmetry_2
_geom_angle_site_symmetry_3
_geom_angle_publ_flag
_geom_angle_max
_geom_angle_min
_geom_angle_av
F3 Mn F3 . . 2_564 yes 102.8(6) 95.4(6) 99.1(5)
Mn F3 Mn . . 2_565 yes 142.0(7) 131.6(8) 136.8(8)
Mn F3 F3 . . 2_564 yes 42.6(4) 36.7(4) 39.6(4)
Mn F3 F3 . . 2_565 yes 177.8(7) 170.7(8) 173.2(7)
Mn F3 F3 2_565 . 2_564 yes 101.7(6) 93.8(6) 97.7(6)
Mn F3 F3 2_565 . 2_565 yes 42.5(3) 39.9(3) 41.3(4)
F3 F3 F3 2_564 . 2_565 yes 142.3(7) 135.6(7) 139.0(7)

loop_
_geom_bond_atom_site_label_1
_geom_bond_atom_site_label_2
_geom_bond_site_symmetry_1
_geom_bond_site_symmetry_2
_geom_bond_publ_flag
_geom_bond_distance_max
_geom_bond_distance_min
_geom_bond_distance_av
Mn F3 . . yes 2.176(10) 2.107(8) 2.145(12)
Mn F3 . 2_564 yes 2.167(16) 1.976(15) 2.073(16)
F3 F3 . 2_564 yes 3.243(15) 3.176(17) 3.209(17)
F3 F3 . 2_565 yes 3.243(14) 3.176(17) 3.209(17)

loop_
_geom_hbond_atom_site_label_D
_geom_hbond_atom_site_label_H
_geom_hbond_atom_site_label_A
_geom_hbond_site_symmetry_D
_geom_hbond_site_symmetry_H
_geom_hbond_site_symmetry_A
_geom_hbond_distance_DH
_geom_hbond_distance_HA
_geom_hbond_distance_DA
_geom_hbond_angle_DHA
_geom_hbond_publ_flag
? ? ? ? ? ? ? ? ? ? ?

loop_
_geom_torsion_atom_site_label_1
_geom_torsion_atom_site_label_2
_geom_torsion_atom_site_label_3
_geom_torsion_atom_site_label_4
_geom_torsion_site_symmetry_1
_geom_torsion_site_symmetry_2
_geom_torsion_site_symmetry_3
_geom_torsion_site_symmetry_4
_geom_torsion
_geom_torsion_publ_flag
? ? ? ? ? ? ? ? ? ?
